data_4124567
loop_
_publ_author_name
'Schramm, York'
'Takeuchi, Makoto'
'Semba, Kazuhiko'
'Nakao, Yoshiaki'
'Hartwig, John F.'

_publ_section_title
;
 Anti-Markovnikov Hydroheteroarylation of Unactivated Alkenes with
 Indoles, Pyrroles, Benzofurans, and Furans Catalyzed by a
 Nickel-N-Heterocyclic Carbene System.
;
_journal_issue 38
_journal_name_full 'Journal of the American Chemical Society'
_journal_page_first 12215
_journal_page_last 12218
_journal_paper_doi 10.1021/jacs.5b08039
_journal_volume 137
_journal_year 2015
_chemical_formula_sum 'C75 H62 N2 Ni O2'
_chemical_formula_weight 1081.97
_chemical_name_common YS-(IPr*OMe)Ni(C6H6)
_chemical_name_systematic hartwig83
_space_group.centring_type P

_space_group_crystal_system monoclinic
_space_group_IT_number 14
_space_group_name_Hall '-P 2yn'
_space_group_name_H-M_alt 'P 1 21/n 1'
_symmetry_space_group_name_Hall '-P 2yn'
_symmetry_space_group_name_H-M 'P 1 21/n 1'
_atom_sites_solution_hydrogens geom
_atom_sites_solution_primary iterative
_atom_sites_solution_secondary difmap
_audit_creation_method SHELXL-2014/7
_cell_angle_alpha 90
_cell_angle_beta 94.322(2)
_cell_angle_gamma 90
_cell_formula_units_Z 4
_cell_length_a 14.0558(4)
_cell_length_b 19.5015(5)
_cell_length_c 20.6016(6)
_cell_measurement_reflns_used 9937
_cell_measurement_temperature 100(2)
_cell_measurement_theta_max 23.03
_cell_measurement_theta_min 2.24
_cell_volume 5631.0(3)
_computing_cell_refinement 'Bruker SAINT'
_computing_data_collection 'Bruker APEX2'
_computing_data_reduction 'Bruker SAINT'
_computing_molecular_graphics ORTEP-32
_computing_publication_material WinGX
_computing_structure_refinement SHELXL-2014
_computing_structure_solution SHELXT
_diffrn_ambient_temperature 100(2)
_diffrn_detector_area_resol_mean 8.366
_diffrn_measured_fraction_theta_full 1.000
_diffrn_measured_fraction_theta_max 0.993
_diffrn_measurement_device_type 'Bruker APEX-II CCD'
_diffrn_measurement_method 'phi and omega scans'
_diffrn_radiation_type MoK\a
_diffrn_radiation_wavelength 0.71073
_diffrn_reflns_av_R_equivalents 0.1235
_diffrn_reflns_av_unetI/netI 0.1316
_diffrn_reflns_Laue_measured_fraction_full 1.000
_diffrn_reflns_Laue_measured_fraction_max 0.993
_diffrn_reflns_limit_h_max 12
_diffrn_reflns_limit_h_min -16
_diffrn_reflns_limit_k_max 22
_diffrn_reflns_limit_k_min -23
_diffrn_reflns_limit_l_max 24
_diffrn_reflns_limit_l_min -24
_diffrn_reflns_number 59713
_diffrn_reflns_point_group_measured_fraction_full 1.000
_diffrn_reflns_point_group_measured_fraction_max 0.993
_diffrn_reflns_theta_full 25.000
_diffrn_reflns_theta_max 25.490
_diffrn_reflns_theta_min 1.440
_diffrn_source 'microfocus sealed tube'
_exptl_absorpt_coefficient_mu 0.396
_exptl_absorpt_correction_T_max 0.928
_exptl_absorpt_correction_T_min 0.869
_exptl_absorpt_correction_type multi-scan
_exptl_absorpt_process_details SADABS
_exptl_crystal_colour red
_exptl_crystal_density_diffrn 1.276
_exptl_crystal_description plate
_exptl_crystal_F_000 2280
_exptl_crystal_size_max 0.060
_exptl_crystal_size_mid 0.050
_exptl_crystal_size_min 0.030
_refine_diff_density_max 0.366
_refine_diff_density_min -0.574
_refine_diff_density_rms 0.078
_refine_ls_extinction_method none
_refine_ls_goodness_of_fit_ref 1.004
_refine_ls_hydrogen_treatment constr
_refine_ls_matrix_type full
_refine_ls_number_parameters 723
_refine_ls_number_reflns 10405
_refine_ls_number_restraints 0
_refine_ls_restrained_S_all 1.004
_refine_ls_R_factor_all 0.1437
_refine_ls_R_factor_gt 0.0563
_refine_ls_shift/su_max 0.001
_refine_ls_shift/su_mean 0.000
_refine_ls_structure_factor_coef Fsqd
_refine_ls_weighting_details 'w=1/[\s^2^(Fo^2^)+(0.0538P)^2^+1.9207P] where P=(Fo^2^+2Fc^2^)/3'
_refine_ls_weighting_scheme calc
_refine_ls_wR_factor_gt 0.1120
_refine_ls_wR_factor_ref 0.1456
_reflns_Friedel_coverage 0.000
_reflns_number_gt 5493
_reflns_number_total 10405
_reflns_threshold_expression 'I > 2\s(I)'
_cod_data_source_file ja5b08039_si_003.cif
_cod_data_source_block hartwig83
_cod_depositor_comments
;
The following automatic conversions were performed:

'_space_group.centring_type' value 'primitive' was replaced with the
value 'P' as specified in the replacement file
'/home/antanas/src/cod-tools/trunk/data/replacement-values/replacement_values.lst'.

Automatic conversion script
Id: cif_fix_values 5642 2017-10-24 12:04:52Z antanas 
;
_cod_database_code 4124567
_shelx_shelxl_version_number 2014/7
_shelx_space_group_comment
; 
The symmetry employed for this shelxl refinement is uniquely defined 
by the following loop, which should always be used as a source of 
symmetry information in preference to the above space-group names. 
They are only intended as comments. 
;
_shelx_estimated_absorpt_t_min 0.977
_shelx_estimated_absorpt_t_max 0.988

loop_
_space_group_symop_operation_xyz
'x, y, z'
'-x+1/2, y+1/2, -z+1/2'
'-x, -y, -z'
'x-1/2, -y-1/2, z-1/2'

loop_
_atom_site_label
_atom_site_type_symbol
_atom_site_fract_x
_atom_site_fract_y
_atom_site_fract_z
_atom_site_U_iso_or_equiv
_atom_site_adp_type
_atom_site_occupancy
_atom_site_site_symmetry_order
_atom_site_calc_flag
_atom_site_refinement_flags_posn
_atom_site_refinement_flags_adp
C1 C 0.6109(2) 0.67838(17) 0.31577(17) 0.0176(9) Uani 1 1 d . .
C2 C 0.5480(2) 0.57052(17) 0.33060(17) 0.0195(9) Uani 1 1 d . .
H2 H 0.5407 0.5221 0.3292 0.023 Uiso 1 1 calc R U
C3 C 0.4910(3) 0.61568(17) 0.35744(18) 0.0211(9) Uani 1 1 d . .
H3 H 0.4348 0.6053 0.3784 0.025 Uiso 1 1 calc R U
C4 C 0.6992(2) 0.57943(16) 0.27476(18) 0.0178(9) Uani 1 1 d . .
C5 C 0.6922(2) 0.57045(16) 0.20664(18) 0.0204(9) Uani 1 1 d . .
C6 C 0.7706(3) 0.54433(17) 0.17789(19) 0.0236(9) Uani 1 1 d . .
H6 H 0.7678 0.5383 0.1320 0.028 Uiso 1 1 calc R U
C7 C 0.8533(3) 0.52688(17) 0.21540(19) 0.0231(9) Uani 1 1 d . .
C8 C 0.8588(3) 0.53481(17) 0.28221(19) 0.0230(9) Uani 1 1 d . .
H8 H 0.9155 0.5223 0.3074 0.028 Uiso 1 1 calc R U
C9 C 0.7813(2) 0.56124(16) 0.31290(18) 0.0182(9) Uani 1 1 d . .
C10 C 0.5998(3) 0.58711(18) 0.16693(18) 0.0231(9) Uani 1 1 d . .
H10 H 0.5751 0.6304 0.1856 0.028 Uiso 1 1 calc R U
C11 C 0.6138(3) 0.60220(18) 0.09578(19) 0.0244(9) Uani 1 1 d . .
C12 C 0.6497(3) 0.6657(2) 0.0798(2) 0.0418(12) Uani 1 1 d . .
H12 H 0.6623 0.6990 0.1129 0.050 Uiso 1 1 calc R U
C13 C 0.6674(3) 0.6813(2) 0.0170(2) 0.0440(12) Uani 1 1 d . .
H13 H 0.6927 0.7250 0.0073 0.053 Uiso 1 1 calc R U
C14 C 0.6492(3) 0.6349(2) -0.0320(2) 0.0316(10) Uani 1 1 d . .
H14 H 0.6610 0.6462 -0.0755 0.038 Uiso 1 1 calc R U
C15 C 0.6133(3) 0.5707(2) -0.0173(2) 0.0292(10) Uani 1 1 d . .
H15 H 0.6002 0.5378 -0.0508 0.035 Uiso 1 1 calc R U
C16 C 0.5965(3) 0.55502(19) 0.04653(18) 0.0240(9) Uani 1 1 d . .
H16 H 0.5726 0.5110 0.0564 0.029 Uiso 1 1 calc R U
C17 C 0.5248(3) 0.5323(2) 0.17606(18) 0.0262(9) Uani 1 1 d . .
C18 C 0.4302(3) 0.5515(2) 0.1797(2) 0.0373(11) Uani 1 1 d . .
H18 H 0.4130 0.5985 0.1760 0.045 Uiso 1 1 calc R U
C19 C 0.3609(3) 0.5029(3) 0.1887(2) 0.0466(13) Uani 1 1 d . .
H19 H 0.2964 0.5167 0.1913 0.056 Uiso 1 1 calc R U
C20 C 0.3849(3) 0.4349(3) 0.1938(2) 0.0439(12) Uani 1 1 d . .
H20 H 0.3372 0.4016 0.2002 0.053 Uiso 1 1 calc R U
C21 C 0.4780(3) 0.4150(2) 0.18963(19) 0.0356(11) Uani 1 1 d . .
H21 H 0.4947 0.3679 0.1927 0.043 Uiso 1 1 calc R U
C22 C 0.5472(3) 0.4634(2) 0.18098(18) 0.0283(10) Uani 1 1 d . .
H22 H 0.6114 0.4492 0.1783 0.034 Uiso 1 1 calc R U
C23 C 1.0100(3) 0.47713(19) 0.2154(2) 0.0312(10) Uani 1 1 d . .
H23A H 1.0366 0.5132 0.2445 0.047 Uiso 1 1 calc R U
H23B H 1.0568 0.4645 0.1846 0.047 Uiso 1 1 calc R U
H23C H 0.9949 0.4368 0.2411 0.047 Uiso 1 1 calc R U
C24 C 0.7845(3) 0.57072(17) 0.38626(18) 0.0229(9) Uani 1 1 d . .
H24 H 0.7372 0.6077 0.3937 0.028 Uiso 1 1 calc R U
C25 C 0.7515(2) 0.50791(18) 0.42311(18) 0.0221(9) Uani 1 1 d . .
C26 C 0.7386(3) 0.44351(19) 0.3957(2) 0.0277(10) Uani 1 1 d . .
H26 H 0.7494 0.4365 0.3513 0.033 Uiso 1 1 calc R U
C27 C 0.7096(3) 0.3888(2) 0.4331(2) 0.0327(11) Uani 1 1 d . .
H27 H 0.7006 0.3449 0.4137 0.039 Uiso 1 1 calc R U
C28 C 0.6940(3) 0.3976(2) 0.4977(2) 0.0326(11) Uani 1 1 d . .
H28 H 0.6750 0.3600 0.5230 0.039 Uiso 1 1 calc R U
C29 C 0.7064(3) 0.4619(2) 0.5253(2) 0.0340(11) Uani 1 1 d . .
H29 H 0.6956 0.4687 0.5698 0.041 Uiso 1 1 calc R U
C30 C 0.7344(3) 0.5161(2) 0.48827(19) 0.0283(10) Uani 1 1 d . .
H30 H 0.7422 0.5601 0.5077 0.034 Uiso 1 1 calc R U
C31 C 0.8795(3) 0.59658(18) 0.41684(18) 0.0223(9) Uani 1 1 d . .
C32 C 0.9569(3) 0.55390(19) 0.43044(19) 0.0271(10) Uani 1 1 d . .
H32 H 0.9513 0.5065 0.4200 0.032 Uiso 1 1 calc R U
C33 C 1.0426(3) 0.5786(2) 0.4589(2) 0.0309(10) Uani 1 1 d . .
H33 H 1.0952 0.5485 0.4674 0.037 Uiso 1 1 calc R U
C34 C 1.0511(3) 0.6474(2) 0.47494(19) 0.0302(10) Uani 1 1 d . .
H34 H 1.1095 0.6648 0.4945 0.036 Uiso 1 1 calc R U
C35 C 0.9744(3) 0.6903(2) 0.4624(2) 0.0313(10) Uani 1 1 d . .
H35 H 0.9796 0.7375 0.4738 0.038 Uiso 1 1 calc R U
C36 C 0.8892(3) 0.66516(18) 0.43317(19) 0.0256(10) Uani 1 1 d . .
H36 H 0.8369 0.6954 0.4243 0.031 Uiso 1 1 calc R U
C37 C 0.4881(2) 0.74202(16) 0.37329(17) 0.0167(8) Uani 1 1 d . .
C38 C 0.5211(2) 0.76773(17) 0.43402(18) 0.0197(9) Uani 1 1 d . .
C39 C 0.4764(2) 0.82528(17) 0.45798(19) 0.0212(9) Uani 1 1 d . .
H39 H 0.4956 0.8420 0.5003 0.025 Uiso 1 1 calc R U
C40 C 0.4046(3) 0.85809(17) 0.4207(2) 0.0233(9) Uani 1 1 d . .
C41 C 0.3740(3) 0.83277(17) 0.3598(2) 0.0241(9) Uani 1 1 d . .
H41 H 0.3256 0.8565 0.3341 0.029 Uiso 1 1 calc R U
C42 C 0.4126(2) 0.77346(17) 0.33550(18) 0.0188(9) Uani 1 1 d . .
C43 C 0.6052(2) 0.73602(17) 0.47382(17) 0.0191(9) Uani 1 1 d . .
H43 H 0.6323 0.7009 0.4450 0.023 Uiso 1 1 calc R U
C44 C 0.5724(2) 0.69641(18) 0.53259(18) 0.0207(9) Uani 1 1 d . .
C45 C 0.5587(3) 0.62633(18) 0.52818(19) 0.0238(9) Uani 1 1 d . .
H45 H 0.5686 0.6032 0.4886 0.029 Uiso 1 1 calc R U
C46 C 0.5308(3) 0.58949(19) 0.5811(2) 0.0327(10) Uani 1 1 d . .
H46 H 0.5213 0.5414 0.5776 0.039 Uiso 1 1 calc R U
C47 C 0.5166(3) 0.6224(2) 0.6387(2) 0.0338(11) Uani 1 1 d . .
H47 H 0.4972 0.5971 0.6749 0.041 Uiso 1 1 calc R U
C48 C 0.5308(3) 0.6922(2) 0.6436(2) 0.0326(10) Uani 1 1 d . .
H48 H 0.5211 0.7151 0.6832 0.039 Uiso 1 1 calc R U
C49 C 0.5590(3) 0.72896(19) 0.59092(18) 0.0268(10) Uani 1 1 d . .
H49 H 0.5693 0.7770 0.5948 0.032 Uiso 1 1 calc R U
C50 C 0.6871(3) 0.78595(17) 0.49298(18) 0.0206(9) Uani 1 1 d . .
C51 C 0.7622(3) 0.76419(19) 0.53527(18) 0.0245(9) Uani 1 1 d . .
H51 H 0.7596 0.7199 0.5543 0.029 Uiso 1 1 calc R U
C52 C 0.8412(3) 0.80526(19) 0.55069(19) 0.0291(10) Uani 1 1 d . .
H52 H 0.8918 0.7891 0.5799 0.035 Uiso 1 1 calc R U
C53 C 0.8462(3) 0.87009(19) 0.5232(2) 0.0292(10) Uani 1 1 d . .
H53 H 0.9005 0.8983 0.5329 0.035 Uiso 1 1 calc R U
C54 C 0.7715(3) 0.89288(19) 0.4818(2) 0.0314(11) Uani 1 1 d . .
H54 H 0.7739 0.9374 0.4632 0.038 Uiso 1 1 calc R U
C55 C 0.6928(3) 0.85144(17) 0.4669(2) 0.0273(10) Uani 1 1 d . .
H55 H 0.6418 0.8681 0.4383 0.033 Uiso 1 1 calc R U
C56 C 0.3810(3) 0.9395(2) 0.5044(2) 0.0427(12) Uani 1 1 d . .
H56A H 0.3622 0.9034 0.5340 0.064 Uiso 1 1 calc R U
H56B H 0.3448 0.9813 0.5117 0.064 Uiso 1 1 calc R U
H56C H 0.4494 0.9488 0.5125 0.064 Uiso 1 1 calc R U
C57 C 0.3740(2) 0.74424(17) 0.27078(17) 0.0199(9) Uani 1 1 d . .
H57 H 0.4182 0.7064 0.2600 0.024 Uiso 1 1 calc R U
C58 C 0.3779(3) 0.79788(18) 0.21704(18) 0.0224(9) Uani 1 1 d . .
C59 C 0.4633(3) 0.80582(18) 0.18663(18) 0.0250(9) Uani 1 1 d . .
H59 H 0.5166 0.7777 0.1994 0.030 Uiso 1 1 calc R U
C60 C 0.4703(3) 0.8542(2) 0.1384(2) 0.0328(11) Uani 1 1 d . .
H60 H 0.5287 0.8593 0.1186 0.039 Uiso 1 1 calc R U
C61 C 0.3935(3) 0.8955(2) 0.1185(2) 0.0334(11) Uani 1 1 d . .
H61 H 0.3985 0.9282 0.0847 0.040 Uiso 1 1 calc R U
C62 C 0.3094(3) 0.88829(18) 0.1485(2) 0.0312(10) Uani 1 1 d . .
H62 H 0.2567 0.9170 0.1360 0.037 Uiso 1 1 calc R U
C63 C 0.3013(3) 0.83957(17) 0.19684(19) 0.0254(10) Uani 1 1 d . .
H63 H 0.2425 0.8347 0.2163 0.031 Uiso 1 1 calc R U
C64 C 0.2740(3) 0.71245(18) 0.27087(19) 0.0227(9) Uani 1 1 d . .
C65 C 0.2164(3) 0.71759(19) 0.3223(2) 0.0325(10) Uani 1 1 d . .
H65 H 0.2401 0.7401 0.3611 0.039 Uiso 1 1 calc R U
C66 C 0.1252(3) 0.6906(2) 0.3182(2) 0.0397(12) Uani 1 1 d . .
H66 H 0.0858 0.6963 0.3533 0.048 Uiso 1 1 calc R U
C67 C 0.0915(3) 0.6554(2) 0.2635(2) 0.0376(12) Uani 1 1 d . .
H67 H 0.0294 0.6359 0.2613 0.045 Uiso 1 1 calc R U
C68 C 0.1475(3) 0.64823(18) 0.2117(2) 0.0301(10) Uani 1 1 d . .
H68 H 0.1243 0.6240 0.1738 0.036 Uiso 1 1 calc R U
C69 C 0.2388(3) 0.67711(18) 0.2158(2) 0.0254(9) Uani 1 1 d . .
H69 H 0.2775 0.6724 0.1802 0.030 Uiso 1 1 calc R U
C70 C 0.8023(3) 0.7503(2) 0.2245(2) 0.0336(10) Uani 1 1 d . .
H70 H 0.8238 0.7173 0.1950 0.040 Uiso 1 1 calc R U
C71 C 0.8447(3) 0.7541(2) 0.2883(2) 0.0338(10) Uani 1 1 d . .
H71 H 0.8946 0.7234 0.3022 0.041 Uiso 1 1 calc R U
C72 C 0.8135(3) 0.80303(19) 0.3311(2) 0.0308(10) Uani 1 1 d . .
H72 H 0.8417 0.8052 0.3744 0.037 Uiso 1 1 calc R U
C73 C 0.7404(3) 0.84921(19) 0.3105(2) 0.0307(10) Uani 1 1 d . .
H73 H 0.7204 0.8833 0.3395 0.037 Uiso 1 1 calc R U
C74 C 0.6973(3) 0.84467(19) 0.2474(2) 0.0305(10) Uani 1 1 d . .
H74 H 0.6471 0.8752 0.2338 0.037 Uiso 1 1 calc R U
C75 C 0.7273(3) 0.79575(19) 0.2041(2) 0.0313(10) Uani 1 1 d . .
H75 H 0.6976 0.7929 0.1612 0.038 Uiso 1 1 calc R U
N1 N 0.61983(19) 0.60837(13) 0.30534(14) 0.0157(7) Uani 1 1 d . .
N2 N 0.52897(19) 0.68025(13) 0.34901(14) 0.0167(7) Uani 1 1 d . .
O1 O 0.92469(17) 0.50177(13) 0.18029(13) 0.0311(7) Uani 1 1 d . .
O2 O 0.36146(18) 0.91739(12) 0.43849(13) 0.0317(7) Uani 1 1 d . .
Ni1 Ni 0.69263(3) 0.74630(2) 0.29165(2) 0.02407(16) Uani 1 1 d . .

loop_
_atom_site_aniso_label
_atom_site_aniso_U_11
_atom_site_aniso_U_22
_atom_site_aniso_U_33
_atom_site_aniso_U_23
_atom_site_aniso_U_13
_atom_site_aniso_U_12
C1 0.021(2) 0.020(2) 0.012(2) 0.0023(16) -0.0029(17) 0.0073(16)
C2 0.026(2) 0.0165(19) 0.016(2) 0.0011(17) -0.0009(18) -0.0042(17)
C3 0.020(2) 0.021(2) 0.022(2) 0.0027(18) 0.0032(18) -0.0024(17)
C4 0.021(2) 0.0141(18) 0.018(2) -0.0032(17) 0.0014(18) 0.0017(16)
C5 0.022(2) 0.0155(19) 0.023(2) 0.0012(17) -0.0012(18) 0.0038(16)
C6 0.027(2) 0.026(2) 0.018(2) 0.0010(18) 0.0036(19) 0.0088(18)
C7 0.027(2) 0.0178(19) 0.025(3) 0.0021(18) 0.006(2) 0.0017(17)
C8 0.021(2) 0.024(2) 0.023(3) 0.0028(18) 0.0000(18) 0.0058(17)
C9 0.020(2) 0.0162(19) 0.018(2) 0.0016(17) -0.0010(18) 0.0036(16)
C10 0.027(2) 0.023(2) 0.018(2) -0.0052(18) -0.0044(18) 0.0106(17)
C11 0.026(2) 0.025(2) 0.021(2) 0.0014(19) -0.0035(18) 0.0124(18)
C12 0.073(3) 0.025(2) 0.027(3) -0.003(2) -0.001(2) 0.000(2)
C13 0.069(3) 0.029(2) 0.033(3) 0.011(2) -0.001(3) 0.001(2)
C14 0.037(3) 0.039(2) 0.019(2) 0.006(2) 0.002(2) 0.008(2)
C15 0.028(2) 0.037(2) 0.022(3) -0.006(2) -0.0005(19) 0.0002(19)
C16 0.025(2) 0.028(2) 0.019(2) 0.0000(19) 0.0004(18) 0.0027(17)
C17 0.024(2) 0.043(3) 0.011(2) -0.0034(19) -0.0022(18) 0.0080(19)
C18 0.028(3) 0.054(3) 0.030(3) -0.004(2) 0.000(2) 0.011(2)
C19 0.023(3) 0.095(4) 0.022(3) 0.005(3) 0.002(2) 0.005(3)
C20 0.031(3) 0.075(4) 0.026(3) 0.002(3) 0.001(2) -0.013(3)
C21 0.039(3) 0.047(3) 0.020(3) 0.005(2) -0.002(2) -0.006(2)
C22 0.025(2) 0.041(3) 0.019(2) 0.002(2) 0.0018(19) 0.002(2)
C23 0.028(2) 0.030(2) 0.037(3) 0.001(2) 0.010(2) 0.0054(19)
C24 0.022(2) 0.024(2) 0.022(2) 0.0003(18) 0.0037(18) 0.0102(17)
C25 0.013(2) 0.031(2) 0.021(2) -0.0013(19) -0.0017(18) 0.0076(17)
C26 0.027(2) 0.035(2) 0.022(2) 0.001(2) 0.0053(19) 0.0037(19)
C27 0.029(2) 0.035(2) 0.034(3) -0.003(2) 0.006(2) 0.0064(19)
C28 0.024(2) 0.044(3) 0.031(3) 0.010(2) 0.008(2) 0.002(2)
C29 0.024(2) 0.055(3) 0.023(3) 0.003(2) 0.0014(19) 0.000(2)
C30 0.022(2) 0.041(2) 0.022(3) -0.003(2) 0.0004(19) 0.0003(18)
C31 0.023(2) 0.026(2) 0.018(2) 0.0001(18) 0.0039(18) 0.0038(18)
C32 0.026(2) 0.031(2) 0.024(3) -0.0004(19) -0.0020(19) 0.0029(19)
C33 0.025(2) 0.039(3) 0.028(3) 0.010(2) -0.002(2) 0.0038(19)
C34 0.027(2) 0.045(3) 0.019(3) -0.002(2) -0.0004(19) -0.007(2)
C35 0.036(3) 0.030(2) 0.029(3) -0.003(2) 0.005(2) 0.002(2)
C36 0.027(2) 0.029(2) 0.021(2) -0.0014(19) 0.0020(19) 0.0036(18)
C37 0.017(2) 0.0163(19) 0.017(2) 0.0015(17) 0.0060(17) 0.0031(16)
C38 0.019(2) 0.022(2) 0.019(2) 0.0023(18) 0.0034(18) -0.0003(16)
C39 0.023(2) 0.021(2) 0.020(2) -0.0014(18) 0.0040(18) -0.0018(17)
C40 0.024(2) 0.018(2) 0.029(3) -0.0015(19) 0.005(2) 0.0012(18)
C41 0.019(2) 0.024(2) 0.029(3) 0.0081(19) 0.0005(19) 0.0059(17)
C42 0.018(2) 0.023(2) 0.015(2) -0.0003(17) 0.0032(17) 0.0000(16)
C43 0.023(2) 0.0198(19) 0.015(2) -0.0026(17) 0.0008(17) 0.0040(16)
C44 0.018(2) 0.025(2) 0.019(2) -0.0017(18) -0.0025(17) 0.0004(16)
C45 0.028(2) 0.024(2) 0.019(2) 0.0007(18) -0.0050(18) -0.0005(17)
C46 0.043(3) 0.025(2) 0.030(3) 0.005(2) -0.003(2) -0.0060(19)
C47 0.038(3) 0.037(3) 0.025(3) 0.008(2) -0.002(2) -0.011(2)
C48 0.037(3) 0.040(3) 0.021(3) -0.001(2) 0.005(2) -0.004(2)
C49 0.031(2) 0.029(2) 0.020(2) -0.0033(19) -0.0002(19) 0.0011(18)
C50 0.022(2) 0.023(2) 0.018(2) -0.0022(18) 0.0029(18) 0.0040(17)
C51 0.028(2) 0.028(2) 0.018(2) 0.0014(18) 0.0017(18) 0.0052(19)
C52 0.025(2) 0.038(2) 0.023(3) -0.006(2) -0.0025(19) 0.004(2)
C53 0.019(2) 0.033(2) 0.035(3) -0.004(2) 0.002(2) -0.0020(19)
C54 0.028(2) 0.022(2) 0.045(3) 0.000(2) 0.004(2) -0.0033(19)
C55 0.024(2) 0.024(2) 0.033(3) 0.0038(19) -0.0006(19) 0.0013(18)
C56 0.040(3) 0.037(2) 0.051(3) -0.018(2) 0.002(2) 0.014(2)
C57 0.020(2) 0.0200(19) 0.020(2) 0.0024(18) 0.0013(17) 0.0038(17)
C58 0.022(2) 0.023(2) 0.022(2) -0.0025(18) 0.0010(18) 0.0007(17)
C59 0.024(2) 0.028(2) 0.023(2) -0.0031(19) 0.0013(19) -0.0045(17)
C60 0.032(3) 0.044(3) 0.022(3) 0.000(2) 0.003(2) -0.016(2)
C61 0.043(3) 0.033(2) 0.022(3) 0.012(2) -0.010(2) -0.012(2)
C62 0.034(3) 0.024(2) 0.034(3) 0.003(2) -0.007(2) 0.0005(18)
C63 0.028(2) 0.022(2) 0.027(3) 0.0013(19) 0.0023(19) -0.0010(18)
C64 0.023(2) 0.022(2) 0.023(2) 0.0044(19) -0.0008(19) 0.0016(17)
C65 0.032(3) 0.037(2) 0.029(3) -0.002(2) 0.004(2) -0.007(2)
C66 0.035(3) 0.048(3) 0.038(3) -0.003(2) 0.014(2) -0.008(2)
C67 0.024(2) 0.035(2) 0.055(3) 0.007(2) 0.005(2) -0.0060(19)
C68 0.026(2) 0.029(2) 0.034(3) 0.004(2) -0.003(2) 0.0007(18)
C69 0.023(2) 0.026(2) 0.027(3) 0.0037(19) 0.0005(19) -0.0013(18)
C70 0.033(2) 0.036(2) 0.033(3) -0.002(2) 0.011(2) -0.007(2)
C71 0.021(2) 0.037(2) 0.044(3) 0.005(2) 0.007(2) -0.0001(19)
C72 0.024(2) 0.032(2) 0.036(3) 0.007(2) 0.000(2) -0.0025(19)
C73 0.031(2) 0.026(2) 0.035(3) 0.001(2) 0.007(2) -0.0066(19)
C74 0.030(2) 0.027(2) 0.036(3) 0.006(2) 0.004(2) -0.0068(18)
C75 0.031(2) 0.033(2) 0.031(3) 0.003(2) 0.005(2) -0.007(2)
N1 0.0172(17) 0.0151(16) 0.0144(18) -0.0003(13) -0.0006(14) 0.0024(13)
N2 0.0184(17) 0.0171(16) 0.0152(18) 0.0010(13) 0.0051(14) -0.0004(13)
O1 0.0267(16) 0.0425(16) 0.0249(17) -0.0008(13) 0.0072(13) 0.0146(13)
O2 0.0337(16) 0.0283(15) 0.0332(19) -0.0111(14) 0.0037(14) 0.0103(12)
Ni1 0.0236(3) 0.0224(3) 0.0268(3) 0.0014(2) 0.0058(2) -0.0010(2)

loop_
_atom_type_symbol
_atom_type_description
_atom_type_scat_dispersion_real
_atom_type_scat_dispersion_imag
_atom_type_scat_source
C C 0.0033 0.0016 'International Tables Vol C Tables 4.2.6.8 and 6.1.1.4'
H H 0.0000 0.0000 'International Tables Vol C Tables 4.2.6.8 and 6.1.1.4'
N N 0.0061 0.0033 'International Tables Vol C Tables 4.2.6.8 and 6.1.1.4'
O O 0.0106 0.0060 'International Tables Vol C Tables 4.2.6.8 and 6.1.1.4'
Ni Ni 0.3393 1.1124 'International Tables Vol C Tables 4.2.6.8 and 6.1.1.4'

loop_
_geom_angle_atom_site_label_1
_geom_angle_atom_site_label_2
_geom_angle_atom_site_label_3
_geom_angle
N2 C1 N1 101.0(3)
N2 C1 Ni1 132.2(2)
N1 C1 Ni1 126.7(2)
C3 C2 N1 106.3(3)
C3 C2 H2 126.8
N1 C2 H2 126.8
C2 C3 N2 107.4(3)
C2 C3 H3 126.3
N2 C3 H3 126.3
C9 C4 C5 121.5(3)
C9 C4 N1 119.4(3)
C5 C4 N1 119.1(3)
C6 C5 C4 118.2(3)
C6 C5 C10 121.6(3)
C4 C5 C10 120.2(3)
C5 C6 C7 120.7(4)
C5 C6 H6 119.6
C7 C6 H6 119.6
O1 C7 C8 125.2(4)
O1 C7 C6 114.1(3)
C8 C7 C6 120.6(3)
C7 C8 C9 120.3(4)
C7 C8 H8 119.9
C9 C8 H8 119.9
C4 C9 C8 118.6(3)
C4 C9 C24 119.4(3)
C8 C9 C24 121.9(3)
C5 C10 C17 110.8(3)
C5 C10 C11 113.1(3)
C17 C10 C11 113.3(3)
C5 C10 H10 106.3
C17 C10 H10 106.3
C11 C10 H10 106.3
C16 C11 C12 117.9(4)
C16 C11 C10 123.5(3)
C12 C11 C10 118.5(4)
C13 C12 C11 121.2(4)
C13 C12 H12 119.4
C11 C12 H12 119.4
C14 C13 C12 120.9(4)
C14 C13 H13 119.5
C12 C13 H13 119.5
C13 C14 C15 119.1(4)
C13 C14 H14 120.5
C15 C14 H14 120.5
C16 C15 C14 119.7(4)
C16 C15 H15 120.1
C14 C15 H15 120.1
C11 C16 C15 121.1(4)
C11 C16 H16 119.4
C15 C16 H16 119.4
C22 C17 C18 118.1(4)
C22 C17 C10 122.4(3)
C18 C17 C10 119.5(3)
C19 C18 C17 120.7(4)
C19 C18 H18 119.7
C17 C18 H18 119.7
C20 C19 C18 120.1(4)
C20 C19 H19 119.9
C18 C19 H19 119.9
C19 C20 C21 119.9(4)
C19 C20 H20 120.1
C21 C20 H20 120.1
C20 C21 C22 120.0(4)
C20 C21 H21 120.0
C22 C21 H21 120.0
C21 C22 C17 121.2(4)
C21 C22 H22 119.4
C17 C22 H22 119.4
O1 C23 H23A 109.5
O1 C23 H23B 109.5
H23A C23 H23B 109.5
O1 C23 H23C 109.5
H23A C23 H23C 109.5
H23B C23 H23C 109.5
C31 C24 C9 114.3(3)
C31 C24 C25 110.4(3)
C9 C24 C25 114.1(3)
C31 C24 H24 105.7
C9 C24 H24 105.7
C25 C24 H24 105.7
C26 C25 C30 118.1(4)
C26 C25 C24 124.0(3)
C30 C25 C24 117.9(3)
C25 C26 C27 120.3(4)
C25 C26 H26 119.8
C27 C26 H26 119.8
C28 C27 C26 120.9(4)
C28 C27 H27 119.6
C26 C27 H27 119.6
C27 C28 C29 119.1(4)
C27 C28 H28 120.5
C29 C28 H28 120.5
C30 C29 C28 120.1(4)
C30 C29 H29 120.0
C28 C29 H29 120.0
C29 C30 C25 121.5(4)
C29 C30 H30 119.2
C25 C30 H30 119.2
C32 C31 C36 118.1(4)
C32 C31 C24 122.6(3)
C36 C31 C24 119.3(3)
C31 C32 C33 121.5(4)
C31 C32 H32 119.2
C33 C32 H32 119.2
C32 C33 C34 119.6(4)
C32 C33 H33 120.2
C34 C33 H33 120.2
C35 C34 C33 119.5(4)
C35 C34 H34 120.2
C33 C34 H34 120.2
C34 C35 C36 120.3(4)
C34 C35 H35 119.8
C36 C35 H35 119.8
C31 C36 C35 120.9(4)
C31 C36 H36 119.6
C35 C36 H36 119.6
C38 C37 C42 121.7(3)
C38 C37 N2 119.8(3)
C42 C37 N2 118.4(3)
C37 C38 C39 118.6(3)
C37 C38 C43 122.1(3)
C39 C38 C43 119.3(3)
C40 C39 C38 120.5(4)
C40 C39 H39 119.8
C38 C39 H39 119.8
O2 C40 C39 124.3(4)
O2 C40 C41 115.4(3)
C39 C40 C41 120.2(3)
C42 C41 C40 121.3(4)
C42 C41 H41 119.3
C40 C41 H41 119.3
C41 C42 C37 117.6(3)
C41 C42 C57 120.5(3)
C37 C42 C57 121.9(3)
C38 C43 C44 111.3(3)
C38 C43 C50 114.7(3)
C44 C43 C50 112.3(3)
C38 C43 H43 105.9
C44 C43 H43 105.9
C50 C43 H43 105.9
C45 C44 C49 118.9(3)
C45 C44 C43 119.6(3)
C49 C44 C43 121.5(3)
C44 C45 C46 120.4(4)
C44 C45 H45 119.8
C46 C45 H45 119.8
C47 C46 C45 120.3(4)
C47 C46 H46 119.9
C45 C46 H46 119.9
C46 C47 C48 119.6(4)
C46 C47 H47 120.2
C48 C47 H47 120.2
C47 C48 C49 120.2(4)
C47 C48 H48 119.9
C49 C48 H48 119.9
C48 C49 C44 120.6(3)
C48 C49 H49 119.7
C44 C49 H49 119.7
C51 C50 C55 117.5(3)
C51 C50 C43 119.3(3)
C55 C50 C43 123.2(3)
C50 C51 C52 121.8(3)
C50 C51 H51 119.1
C52 C51 H51 119.1
C51 C52 C53 119.8(4)
C51 C52 H52 120.1
C53 C52 H52 120.1
C54 C53 C52 119.2(4)
C54 C53 H53 120.4
C52 C53 H53 120.4
C53 C54 C55 120.5(4)
C53 C54 H54 119.7
C55 C54 H54 119.7
C54 C55 C50 121.3(4)
C54 C55 H55 119.4
C50 C55 H55 119.4
O2 C56 H56A 109.5
O2 C56 H56B 109.5
H56A C56 H56B 109.5
O2 C56 H56C 109.5
H56A C56 H56C 109.5
H56B C56 H56C 109.5
C42 C57 C58 110.5(3)
C42 C57 C64 114.7(3)
C58 C57 C64 111.1(3)
C42 C57 H57 106.7
C58 C57 H57 106.7
C64 C57 H57 106.7
C63 C58 C59 118.1(3)
C63 C58 C57 123.3(3)
C59 C58 C57 118.5(3)
C60 C59 C58 120.4(4)
C60 C59 H59 119.8
C58 C59 H59 119.8
C59 C60 C61 121.0(4)
C59 C60 H60 119.5
C61 C60 H60 119.5
C62 C61 C60 118.8(4)
C62 C61 H61 120.6
C60 C61 H61 120.6
C61 C62 C63 120.7(4)
C61 C62 H62 119.7
C63 C62 H62 119.7
C62 C63 C58 120.8(3)
C62 C63 H63 119.6
C58 C63 H63 119.6
C65 C64 C69 118.0(3)
C65 C64 C57 124.0(4)
C69 C64 C57 118.0(3)
C66 C65 C64 121.2(4)
C66 C65 H65 119.4
C64 C65 H65 119.4
C67 C66 C65 120.0(4)
C67 C66 H66 120.0
C65 C66 H66 120.0
C66 C67 C68 120.3(4)
C66 C67 H67 119.9
C68 C67 H67 119.9
C67 C68 C69 119.2(4)
C67 C68 H68 120.4
C69 C68 H68 120.4
C64 C69 C68 121.2(4)
C64 C69 H69 119.4
C68 C69 H69 119.4
C71 C70 C75 119.9(4)
C71 C70 Ni1 71.0(2)
C75 C70 Ni1 70.1(2)
C71 C70 H70 120.1
C75 C70 H70 120.1
Ni1 C70 H70 131.7
C72 C71 C70 119.8(4)
C72 C71 Ni1 70.5(2)
C70 C71 Ni1 70.9(2)
C72 C71 H71 120.1
C70 C71 H71 120.1
Ni1 C71 H71 131.2
C71 C72 C73 120.4(4)
C71 C72 Ni1 71.6(2)
C73 C72 Ni1 71.1(2)
C71 C72 H72 119.8
C73 C72 H72 119.8
Ni1 C72 H72 130.1
C74 C73 C72 119.7(4)
C74 C73 Ni1 70.3(2)
C72 C73 Ni1 70.5(2)
C74 C73 H73 120.2
C72 C73 H73 120.2
Ni1 C73 H73 131.8
C75 C74 C73 120.6(4)
C75 C74 Ni1 71.2(2)
C73 C74 Ni1 71.5(2)
C75 C74 H74 119.7
C73 C74 H74 119.7
Ni1 C74 H74 130.2
C74 C75 C70 119.6(4)
C74 C75 Ni1 70.7(2)
C70 C75 Ni1 71.3(2)
C74 C75 H75 120.2
C70 C75 H75 120.2
Ni1 C75 H75 130.4
C2 N1 C1 112.9(3)
C2 N1 C4 124.6(3)
C1 N1 C4 122.4(3)
C3 N2 C1 112.4(3)
C3 N2 C37 123.3(3)
C1 N2 C37 124.2(3)
C7 O1 C23 118.1(3)
C40 O2 C56 116.8(3)
C1 Ni1 C74 143.38(15)
C1 Ni1 C75 137.60(16)
C74 Ni1 C75 38.15(14)
C1 Ni1 C72 139.70(16)
C74 Ni1 C72 69.29(15)
C75 Ni1 C72 82.03(16)
C1 Ni1 C73 144.69(15)
C74 Ni1 C73 38.15(15)
C75 Ni1 C73 68.99(15)
C72 Ni1 C73 38.41(14)
C1 Ni1 C70 133.68(15)
C74 Ni1 C70 69.16(15)
C75 Ni1 C70 38.62(14)
C72 Ni1 C70 68.74(15)
C73 Ni1 C70 81.53(15)
C1 Ni1 C71 134.44(15)
C74 Ni1 C71 81.91(15)
C75 Ni1 C71 69.48(16)
C72 Ni1 C71 37.92(14)
C73 Ni1 C71 68.95(15)
C70 Ni1 C71 38.12(15)

loop_
_geom_bond_atom_site_label_1
_geom_bond_atom_site_label_2
_geom_bond_distance
C1 N2 1.384(4)
C1 N1 1.389(4)
C1 Ni1 1.846(3)
C2 C3 1.338(5)
C2 N1 1.383(4)
C2 H2 0.9500
C3 N2 1.384(4)
C3 H3 0.9500
C4 C9 1.392(5)
C4 C5 1.410(5)
C4 N1 1.438(4)
C5 C6 1.387(5)
C5 C10 1.518(5)
C6 C7 1.388(5)
C6 H6 0.9500
C7 O1 1.371(4)
C7 C8 1.381(5)
C8 C9 1.398(5)
C8 H8 0.9500
C9 C24 1.520(5)
C10 C17 1.522(5)
C10 C11 1.522(5)
C10 H10 1.0000
C11 C16 1.378(5)
C11 C12 1.387(5)
C12 C13 1.370(6)
C12 H12 0.9500
C13 C14 1.365(6)
C13 H13 0.9500
C14 C15 1.391(5)
C14 H14 0.9500
C15 C16 1.387(5)
C15 H15 0.9500
C16 H16 0.9500
C17 C22 1.383(5)
C17 C18 1.389(5)
C18 C19 1.382(6)
C18 H18 0.9500
C19 C20 1.371(6)
C19 H19 0.9500
C20 C21 1.375(6)
C20 H20 0.9500
C21 C22 1.375(5)
C21 H21 0.9500
C22 H22 0.9500
C23 O1 1.436(4)
C23 H23A 0.9800
C23 H23B 0.9800
C23 H23C 0.9800
C24 C31 1.519(5)
C24 C25 1.531(5)
C24 H24 1.0000
C25 C26 1.383(5)
C25 C30 1.391(5)
C26 C27 1.394(5)
C26 H26 0.9500
C27 C28 1.376(5)
C27 H27 0.9500
C28 C29 1.382(5)
C28 H28 0.9500
C29 C30 1.378(5)
C29 H29 0.9500
C30 H30 0.9500
C31 C32 1.382(5)
C31 C36 1.383(5)
C32 C33 1.385(5)
C32 H32 0.9500
C33 C34 1.385(5)
C33 H33 0.9500
C34 C35 1.375(5)
C34 H34 0.9500
C35 C36 1.388(5)
C35 H35 0.9500
C36 H36 0.9500
C37 C38 1.395(5)
C37 C42 1.408(5)
C37 N2 1.441(4)
C38 C39 1.394(5)
C38 C43 1.518(5)
C39 C40 1.379(5)
C39 H39 0.9500
C40 O2 1.368(4)
C40 C41 1.387(5)
C41 C42 1.387(5)
C41 H41 0.9500
C42 C57 1.512(5)
C43 C44 1.536(5)
C43 C50 1.536(5)
C43 H43 1.0000
C44 C45 1.382(5)
C44 C49 1.384(5)
C45 C46 1.387(5)
C45 H45 0.9500
C46 C47 1.376(5)
C46 H46 0.9500
C47 C48 1.379(5)
C47 H47 0.9500
C48 C49 1.383(5)
C48 H48 0.9500
C49 H49 0.9500
C50 C51 1.384(5)
C50 C55 1.390(5)
C51 C52 1.386(5)
C51 H51 0.9500
C52 C53 1.389(5)
C52 H52 0.9500
C53 C54 1.376(5)
C53 H53 0.9500
C54 C55 1.385(5)
C54 H54 0.9500
C55 H55 0.9500
C56 O2 1.430(5)
C56 H56A 0.9800
C56 H56B 0.9800
C56 H56C 0.9800
C57 C58 1.527(5)
C57 C64 1.537(5)
C57 H57 1.0000
C58 C63 1.388(5)
C58 C59 1.404(5)
C59 C60 1.379(5)
C59 H59 0.9500
C60 C61 1.383(5)
C60 H60 0.9500
C61 C62 1.382(5)
C61 H61 0.9500
C62 C63 1.387(5)
C62 H62 0.9500
C63 H63 0.9500
C64 C65 1.384(5)
C64 C69 1.386(5)
C65 C66 1.384(5)
C65 H65 0.9500
C66 C67 1.373(6)
C66 H66 0.9500
C67 C68 1.381(5)
C67 H67 0.9500
C68 C69 1.398(5)
C68 H68 0.9500
C69 H69 0.9500
C70 C71 1.404(6)
C70 C75 1.416(5)
C70 Ni1 2.149(4)
C70 H70 0.9500
C71 C72 1.392(5)
C71 Ni1 2.150(4)
C71 H71 0.9500
C72 C73 1.407(5)
C72 Ni1 2.136(4)
C72 H72 0.9500
C73 C74 1.395(6)
C73 Ni1 2.142(4)
C73 H73 0.9500
C74 C75 1.392(5)
C74 Ni1 2.127(4)
C74 H74 0.9500
C75 Ni1 2.133(4)
C75 H75 0.9500
